data_1528764
loop_
_publ_author_name
'Noren, L.'
'Schmid, S.'
'Withers, R.L.'
'Brink, F.J.'
'Ting, V.'

_publ_section_title
;
 Old friends in a new light: "Sb Sn" revisited
;
_journal_name_full 'Journal of Solid State Chemistry'
_journal_page_first 404
_journal_page_last 412
_journal_volume 179
_journal_year 2006
_chemical_formula_sum 'Sb0.49 Sn0.51'
_chemical_name_systematic '(Sn0.51 Sb0.49)'
_space_group_IT_number 166
_symmetry_space_group_name_Hall '-R 3 2"'
_symmetry_space_group_name_H-M 'R -3 m :H'
_cell_angle_alpha 90
_cell_angle_beta 90
_cell_angle_gamma 120
_cell_formula_units_Z 3
_cell_length_a 4.3251
_cell_length_b 4.3251
_cell_length_c 5.3376
_cell_volume 86.471
_citation_journal_id_ASTM JSSCBI
_cod_data_source_file Noren_JSSCBI_2006_913.cif
_cod_data_source_block Sb0.49Sn0.51
_cod_original_cell_volume 86.4707
_cod_database_code 1528764

loop_
_symmetry_equiv_pos_as_xyz
x,y,z
-y,x-y,z
-x+y,-x,z
y,x,-z
-x,-x+y,-z
x-y,-y,-z
-x,-y,-z
y,-x+y,-z
x-y,x,-z
-y,-x,z
x,x-y,z
-x+y,y,z
x+2/3,y+1/3,z+1/3
-y+2/3,x-y+1/3,z+1/3
-x+y+2/3,-x+1/3,z+1/3
y+2/3,x+1/3,-z+1/3
-x+2/3,-x+y+1/3,-z+1/3
x-y+2/3,-y+1/3,-z+1/3
-x+2/3,-y+1/3,-z+1/3
y+2/3,-x+y+1/3,-z+1/3
x-y+2/3,x+1/3,-z+1/3
-y+2/3,-x+1/3,z+1/3
x+2/3,x-y+1/3,z+1/3
-x+y+2/3,y+1/3,z+1/3
x+1/3,y+2/3,z+2/3
-y+1/3,x-y+2/3,z+2/3
-x+y+1/3,-x+2/3,z+2/3
y+1/3,x+2/3,-z+2/3
-x+1/3,-x+y+2/3,-z+2/3
x-y+1/3,-y+2/3,-z+2/3
-x+1/3,-y+2/3,-z+2/3
y+1/3,-x+y+2/3,-z+2/3
x-y+1/3,x+2/3,-z+2/3
-y+1/3,-x+2/3,z+2/3
x+1/3,x-y+2/3,z+2/3
-x+y+1/3,y+2/3,z+2/3

loop_
_atom_site_label
_atom_site_type_symbol
_atom_site_fract_x
_atom_site_fract_y
_atom_site_fract_z
_atom_site_occupancy
_atom_site_U_iso_or_equiv
Sb1 Sb 0 0 0 0.49 0.0
Sn1 Sn 0 0 0 0.51 0.0
